data_8104166
loop_
_publ_author_name
'Rau, F.'
'Klement, U.'
'Range, K.J.'

_publ_section_title
;
 Crystal structure of fac-triaquatrichloroplatinum(IV)chloride
 hemihydrate, (Pt (H2 O)3 Cl3) Cl (H2 O)0.5
;
_journal_name_full 'Zeitschrift fuer Kristallographie (149,1979-)'
_journal_page_first 605
_journal_page_last 605
_journal_volume 210
_journal_year 1995
_chemical_formula_sum 'Cl4 H7 O3.5 Pt'
_chemical_name_systematic '(Pt (H2 O)3 Cl3 ) Cl (H2 O)0.5'
_space_group_IT_number 60
_symmetry_space_group_name_Hall '-P 2n 2ab'
_symmetry_space_group_name_H-M 'P b c n'
_cell_angle_alpha 90
_cell_angle_beta 90
_cell_angle_gamma 90
_cell_formula_units_Z 8
_cell_length_a 6.1317
_cell_length_b 11.968
_cell_length_c 24.231
_cell_volume 1778.172
_citation_journal_id_ASTM ZEKRDZ
_cod_data_source_file Rau_ZEKRDZ_1995_1818.cif
_cod_data_source_block H7Cl4O3.5Pt1
_cod_original_formula_sum 'H7 Cl4 O3.5 Pt1'
_cod_database_code 8104166

loop_
_symmetry_equiv_pos_as_xyz
x,y,z
-x+1/2,-y+1/2,z+1/2
x+1/2,-y+1/2,-z
-x,y,-z+1/2
-x,-y,-z
x-1/2,y-1/2,-z-1/2
-x-1/2,y-1/2,z
x,-y,z-1/2

loop_
_atom_site_label
_atom_site_type_symbol
_atom_site_fract_x
_atom_site_fract_y
_atom_site_fract_z
_atom_site_occupancy
_atom_site_U_iso_or_equiv
Cl1 Cl-1 0.2326 0.4326 0.4581 1 0.0
Cl3 Cl-1 0.4221 0.2246 0.09141 1 0.0
O4 O-2 0.2297 -0.0123 0.089 1 0.0
Cl4 Cl-1 0.3238 0.0837 0.20397 1 0.0
O3 O-2 -0.048 0.1755 0.0571 1 0.0
O1 O-2 0.5 0.3703 0.25 1 0.0
O2 O-2 -0.1346 0.0458 0.1599 1 0.0
Pt1 Pt+4 0.12507 0.13223 0.12758 1 0.0
Cl2 Cl-1 0.0028 0.2918 0.17089 1 0.0
